data_7717133
loop_
_publ_author_name
'Chen, Feng-Li'
'Liu, Xin-Li'
'Zhao, Yue'
'Li, Gang'
'Gao, Bo-Hong'
'Wang, Xin-Yi'

_publ_section_title
;
 Spin crossover Fe<sup>III</sup> complexes with a substituted Hqnal
 ligand: effects of anions and solvents.
;
_journal_issue 42
_journal_name_full 'Dalton transactions (Cambridge, England : 2003)'
_journal_page_first 17233
_journal_page_last 17243
_journal_paper_doi 10.1039/d4dt01954g
_journal_volume 53
_journal_year 2024
_chemical_formula_moiety 'C40 H24 Br2 Fe N4 O2, N O3, C H4 O'
_chemical_formula_sum 'C41 H28 Br2 Fe N5 O6'
_chemical_formula_weight 902.35
_space_group_crystal_system triclinic
_space_group_IT_number 2
_space_group_name_Hall '-P 1'
_space_group_name_H-M_alt 'P -1'
_atom_sites_solution_hydrogens geom
_audit_creation_date 2024-07-03
_audit_creation_method
;
Olex2 1.5
(compiled 2024.02.16 svn.r378c4104 for OlexSys, GUI svn.r6928)
;
_audit_update_record
;
2024-07-03 deposited with the CCDC.	2024-10-02 downloaded from the CCDC.
;
_cell_angle_alpha 110.230(7)
_cell_angle_beta 94.715(8)
_cell_angle_gamma 103.082(8)
_cell_formula_units_Z 2
_cell_length_a 11.352(3)
_cell_length_b 12.600(3)
_cell_length_c 13.448(3)
_cell_measurement_reflns_used 5191
_cell_measurement_temperature 100.00
_cell_measurement_theta_max 53.859
_cell_measurement_theta_min 3.533
_cell_volume 1730.7(7)
_computing_cell_refinement 'SAINT V8.40B (?, 2016)'
_computing_data_reduction 'SAINT V8.40B (?, 2016)'
_computing_molecular_graphics 'Olex2 1.5 (Dolomanov et al., 2009)'
_computing_publication_material 'Olex2 1.5 (Dolomanov et al., 2009)'
_computing_structure_refinement 'SHELXL 2018/3 (Sheldrick, 2015)'
_computing_structure_solution 'SHELXT  (Sheldrick, 2015)'
_diffrn_ambient_temperature 100.00
_diffrn_measured_fraction_theta_full 0.960
_diffrn_measured_fraction_theta_max 0.960
_diffrn_measurement_device_type 'Bruker D8 VENTURE metaljet'
_diffrn_measurement_method '\f and \w scans'
_diffrn_radiation_type GaK\a
_diffrn_radiation_wavelength 1.34139
_diffrn_reflns_av_unetI/netI 0.0476
_diffrn_reflns_Laue_measured_fraction_full 0.960
_diffrn_reflns_Laue_measured_fraction_max 0.960
_diffrn_reflns_limit_h_max 13
_diffrn_reflns_limit_h_min -13
_diffrn_reflns_limit_k_max 14
_diffrn_reflns_limit_k_min -14
_diffrn_reflns_limit_l_max 16
_diffrn_reflns_limit_l_min 0
_diffrn_reflns_number 5871
_diffrn_reflns_point_group_measured_fraction_full 0.960
_diffrn_reflns_point_group_measured_fraction_max 0.960
_diffrn_reflns_theta_full 52.980
_diffrn_reflns_theta_max 52.980
_diffrn_reflns_theta_min 3.095
_exptl_absorpt_coefficient_mu 4.530
_exptl_absorpt_correction_type none
_exptl_absorpt_process_details
;
 TWINABS-2012/1 (Bruker,2012) was used for absorption correction.
 
For component 1:
 wR2(int) was 0.1510 before and 0.0975 after correction.
 
For component 2:
 wR2(int) was 0.1551 before and 0.0941 after correction.
 The Ratio of minimum to maximum transmission is 0.56.

Final HKLF 4 output contains 24348 reflections, Rint = 0.0904
 (16320 with I > 3sig(I), Rint = 0.0856)
;
_exptl_crystal_density_diffrn 1.731
_exptl_crystal_description block
_exptl_crystal_F_000 906
_exptl_crystal_size_max 0.13
_exptl_crystal_size_mid 0.11
_exptl_crystal_size_min 0.1
_refine_diff_density_max 1.062
_refine_diff_density_min -1.582
_refine_diff_density_rms 0.175
_refine_ls_extinction_method none
_refine_ls_goodness_of_fit_ref 1.149
_refine_ls_hydrogen_treatment constr
_refine_ls_matrix_type full
_refine_ls_number_parameters 499
_refine_ls_number_reflns 5871
_refine_ls_number_restraints 0
_refine_ls_restrained_S_all 1.149
_refine_ls_R_factor_all 0.0820
_refine_ls_R_factor_gt 0.0674
_refine_ls_shift/su_max 0.001
_refine_ls_shift/su_mean 0.000
_refine_ls_structure_factor_coef Fsqd
_refine_ls_weighting_details 'w=1/[\s^2^(Fo^2^)+(0.1627P)^2^] where P=(Fo^2^+2Fc^2^)/3'
_refine_ls_weighting_scheme calc
_refine_ls_wR_factor_gt 0.1914
_refine_ls_wR_factor_ref 0.2249
_reflns_Friedel_coverage 0.000
_reflns_number_gt 4814
_reflns_number_total 5871
_reflns_threshold_expression 'I > 2\s(I)'
_cod_data_source_file d4dt01954g2.cif
_cod_data_source_block NO3@100K
_cod_depositor_comments 'Adding full bibliography for 7717133--7717140.cif.'
_cod_original_cell_volume 1730.8(7)
_cod_database_code 7717133
_shelx_shelxl_version_number 2018/3
_shelx_space_group_comment
;
The symmetry employed for this shelxl refinement is uniquely defined
by the following loop, which should always be used as a source of
symmetry information in preference to the above space-group names.
They are only intended as comments.
;
_shelx_estimated_absorpt_t_max 0.660
_shelx_estimated_absorpt_t_min 0.590
_olex2_refinement_description
;
1. Twinned data refinement
 Scales: 0.589(3)
 0.411(3)
2. Fixed Uiso
 At 1.2 times of:
  All C(H) groups
 At 1.5 times of:
  All C(H,H,H) groups, All O(H) groups
3.a Aromatic/amide H refined with riding coordinates:
 C2(H2), C3(H3), C7(H7), C8(H8), C9(H9), C10(H10), C11(H11), C13(H13),
 C14(H14), C17(H17), C18(H18), C19(H19), C22(H22), C23(H23), C27(H27), C28(H28),
  C29(H29), C30(H30), C31(H31), C33(H33), C34(H34), C38(H38), C39(H39), C40(H40)
3.b Idealised Me refined as rotating group:
 C41(H41A,H41B,H41C)
3.c Idealised tetrahedral OH refined as rotating group:
 O6(H6)
;
_olex2_submission_special_instructions 'No special instructions were received'

loop_
_space_group_symop_operation_xyz
'x, y, z'
'-x, -y, -z'

loop_
_atom_site_label
_atom_site_type_symbol
_atom_site_fract_x
_atom_site_fract_y
_atom_site_fract_z
_atom_site_U_iso_or_equiv
_atom_site_adp_type
_atom_site_occupancy
_atom_site_site_symmetry_order
_atom_site_calc_flag
_atom_site_refinement_flags_posn
_atom_site_refinement_flags_adp
_atom_site_refinement_flags_occupancy
_atom_site_disorder_assembly
_atom_site_disorder_group
Br1 Br 0.08834(8) 0.02665(7) 0.91173(7) 0.0420(3) Uani 1 1 d . . . . .
Br2 Br 0.62848(8) 0.02665(7) 0.25576(6) 0.0377(3) Uani 1 1 d . . . . .
Fe1 Fe 0.47106(10) 0.39420(7) 0.71528(8) 0.0216(3) Uani 1 1 d . . . . .
O1 O 0.6195(5) 0.5055(4) 0.7318(4) 0.0265(11) Uani 1 1 d . . . . .
O2 O 0.3940(5) 0.5122(4) 0.7796(4) 0.0248(11) Uani 1 1 d . . . . .
N1 N 0.5110(5) 0.3872(4) 0.8552(4) 0.0204(12) Uani 1 1 d . . . . .
N2 N 0.3201(6) 0.2724(5) 0.7029(5) 0.0260(14) Uani 1 1 d . . . . .
N3 N 0.5445(5) 0.2668(5) 0.6411(4) 0.0211(13) Uani 1 1 d . . . . .
N4 N 0.4263(5) 0.3903(5) 0.5723(4) 0.0225(12) Uani 1 1 d . . . . .
C1 C 0.3262(7) 0.5578(6) 0.7307(5) 0.0235(15) Uani 1 1 d . . . . .
C2 C 0.2796(8) 0.6482(6) 0.7993(6) 0.0317(17) Uani 1 1 d . . . . .
H2 H 0.301078 0.672844 0.875183 0.038 Uiso 1 1 calc R U . . .
C3 C 0.2060(8) 0.6990(6) 0.7584(6) 0.0311(17) Uani 1 1 d . . . . .
H3 H 0.177624 0.758932 0.806743 0.037 Uiso 1 1 calc R U . . .
C4 C 0.1689(6) 0.6660(6) 0.6448(6) 0.0262(15) Uani 1 1 d . . . . .
C5 C 0.2187(7) 0.5816(6) 0.5745(6) 0.0278(16) Uani 1 1 d . . . . .
C6 C 0.2999(7) 0.5263(5) 0.6173(6) 0.0242(15) Uani 1 1 d . . . . .
C7 C 0.3542(6) 0.4480(6) 0.5454(5) 0.0236(14) Uani 1 1 d . . . . .
H7 H 0.337148 0.436010 0.471364 0.028 Uiso 1 1 calc R U . . .
C8 C 0.1867(8) 0.5536(7) 0.4619(6) 0.040(2) Uani 1 1 d . . . . .
H8 H 0.218133 0.496794 0.412958 0.048 Uiso 1 1 calc R U . . .
C9 C 0.1124(9) 0.6061(8) 0.4229(7) 0.054(3) Uani 1 1 d . . . . .
H9 H 0.095178 0.588339 0.347692 0.064 Uiso 1 1 calc R U . . .
C10 C 0.0598(9) 0.6886(8) 0.4959(8) 0.050(2) Uani 1 1 d . . . . .
H10 H 0.004028 0.722243 0.468804 0.060 Uiso 1 1 calc R U . . .
C11 C 0.0904(9) 0.7182(8) 0.6037(7) 0.044(2) Uani 1 1 d . . . . .
H11 H 0.058177 0.775040 0.651870 0.053 Uiso 1 1 calc R U . . .
C12 C 0.4706(7) 0.3099(6) 0.4916(5) 0.0232(15) Uani 1 1 d . . . . .
C13 C 0.4550(7) 0.2879(6) 0.3839(5) 0.0260(16) Uani 1 1 d . . . . .
H13 H 0.412177 0.330784 0.355666 0.031 Uiso 1 1 calc R U . . .
C14 C 0.5025(7) 0.2017(6) 0.3144(6) 0.0287(16) Uani 1 1 d . . . . .
H14 H 0.489547 0.186211 0.239465 0.034 Uiso 1 1 calc R U . . .
C15 C 0.5663(7) 0.1403(6) 0.3522(6) 0.0277(16) Uani 1 1 d . . . . .
C16 C 0.5847(7) 0.1589(6) 0.4632(6) 0.0286(16) Uani 1 1 d . . . . .
C17 C 0.6470(7) 0.0975(6) 0.5120(6) 0.0310(17) Uani 1 1 d . . . . .
H17 H 0.682131 0.039475 0.469222 0.037 Uiso 1 1 calc R U . . .
C18 C 0.6558(7) 0.1223(6) 0.6190(6) 0.0303(17) Uani 1 1 d . . . . .
H18 H 0.697627 0.082114 0.651693 0.036 Uiso 1 1 calc R U . . .
C19 C 0.6029(7) 0.2074(6) 0.6817(6) 0.0300(17) Uani 1 1 d . . . . .
H19 H 0.609501 0.223049 0.756561 0.036 Uiso 1 1 calc R U . . .
C20 C 0.5341(6) 0.2434(5) 0.5318(5) 0.0207(14) Uani 1 1 d . . . . .
C21 C 0.7115(7) 0.5500(6) 0.8131(5) 0.0263(15) Uani 1 1 d . . . . .
C22 C 0.8128(7) 0.6377(6) 0.8053(6) 0.0304(17) Uani 1 1 d . . . . .
H22 H 0.809107 0.660423 0.745038 0.036 Uiso 1 1 calc R U . . .
C23 C 0.9140(8) 0.6879(7) 0.8848(6) 0.0378(19) Uani 1 1 d . . . . .
H23 H 0.979777 0.745766 0.878535 0.045 Uiso 1 1 calc R U . . .
C24 C 0.9245(7) 0.6571(6) 0.9756(6) 0.0321(17) Uani 1 1 d . . . . .
C25 C 0.8278(6) 0.5761(6) 0.9884(5) 0.0258(15) Uani 1 1 d . . . . .
C26 C 0.7172(8) 0.5201(5) 0.9056(6) 0.0242(14) Uani 1 1 d . . . . .
C27 C 0.8384(8) 0.5535(7) 1.0835(6) 0.041(2) Uani 1 1 d . . . . .
H27 H 0.771259 0.501470 1.095431 0.049 Uiso 1 1 calc R U . . .
C28 C 0.9457(8) 0.6058(8) 1.1610(6) 0.043(2) Uani 1 1 d . . . . .
H28 H 0.952198 0.587116 1.223522 0.052 Uiso 1 1 calc R U . . .
C29 C 1.0440(9) 0.6865(8) 1.1459(7) 0.052(3) Uani 1 1 d . . . . .
H29 H 1.116975 0.722799 1.198408 0.062 Uiso 1 1 calc R U . . .
C30 C 1.0338(8) 0.7123(7) 1.0553(7) 0.043(2) Uani 1 1 d . . . . .
H30 H 1.099680 0.767108 1.045177 0.051 Uiso 1 1 calc R U . . .
C31 C 0.6156(6) 0.4432(5) 0.9218(5) 0.0222(14) Uani 1 1 d . . . . .
H31 H 0.623881 0.430964 0.987564 0.027 Uiso 1 1 calc R U . . .
C32 C 0.4155(7) 0.3081(5) 0.8790(5) 0.0239(15) Uani 1 1 d . . . . .
C33 C 0.4163(8) 0.2849(6) 0.9718(6) 0.0305(17) Uani 1 1 d . . . . .
H33 H 0.483952 0.325518 1.029507 0.037 Uiso 1 1 calc R U . . .
C34 C 0.3177(8) 0.2015(6) 0.9812(6) 0.0311(17) Uani 1 1 d . . . . .
H34 H 0.319830 0.185189 1.045122 0.037 Uiso 1 1 calc R U . . .
C35 C 0.2168(7) 0.1423(6) 0.8990(6) 0.0309(16) Uani 1 1 d . . . . .
C36 C 0.2109(7) 0.1647(6) 0.8021(6) 0.0290(16) Uani 1 1 d . . . . .
C37 C 0.3117(7) 0.2474(5) 0.7938(5) 0.0250(15) Uani 1 1 d . . . . .
C38 C 0.1141(8) 0.1096(6) 0.7126(6) 0.0362(18) Uani 1 1 d . . . . .
H38 H 0.042599 0.055428 0.715893 0.043 Uiso 1 1 calc R U . . .
C39 C 0.1225(8) 0.1332(6) 0.6227(6) 0.0352(18) Uani 1 1 d . . . . .
H39 H 0.057972 0.095012 0.562210 0.042 Uiso 1 1 calc R U . . .
C40 C 0.2291(8) 0.2160(6) 0.6193(6) 0.0329(17) Uani 1 1 d . . . . .
H40 H 0.235326 0.231374 0.555276 0.040 Uiso 1 1 calc R U . . .
O3 O 0.1777(6) 0.0472(5) 0.3551(5) 0.0541(16) Uani 1 1 d . . . . .
O4 O 0.1726(5) 0.2221(5) 0.3727(4) 0.0381(13) Uani 1 1 d . . . . .
O5 O 0.2142(6) 0.1075(5) 0.2231(5) 0.0437(14) Uani 1 1 d . . . . .
N5 N 0.1890(6) 0.1247(6) 0.3162(6) 0.0390(16) Uani 1 1 d . . . . .
O6 O 0.3089(7) -0.0905(5) 0.1460(5) 0.0573(17) Uani 1 1 d . . . . .
H6 H 0.276391 -0.037199 0.177122 0.086 Uiso 1 1 calc R U . . .
C41 C 0.3513(11) -0.0729(8) 0.0551(8) 0.063(3) Uani 1 1 d . . . . .
H41A H 0.280856 -0.090272 -0.000778 0.094 Uiso 1 1 calc R U . . .
H41B H 0.403019 -0.125149 0.027092 0.094 Uiso 1 1 calc R U . . .
H41C H 0.399381 0.009052 0.076206 0.094 Uiso 1 1 calc R U . . .

loop_
_atom_site_aniso_label
_atom_site_aniso_U_11
_atom_site_aniso_U_22
_atom_site_aniso_U_33
_atom_site_aniso_U_23
_atom_site_aniso_U_13
_atom_site_aniso_U_12
Br1 0.0505(6) 0.0308(4) 0.0479(6) 0.0178(4) 0.0232(4) 0.0074(4)
Br2 0.0488(5) 0.0272(4) 0.0344(5) 0.0014(3) 0.0141(4) 0.0188(4)
Fe1 0.0317(6) 0.0179(5) 0.0164(5) 0.0062(4) 0.0034(4) 0.0099(5)
O1 0.035(3) 0.023(2) 0.018(2) 0.0069(19) 0.001(2) 0.005(2)
O2 0.039(3) 0.021(2) 0.019(2) 0.0087(18) 0.009(2) 0.014(2)
N1 0.027(3) 0.018(3) 0.021(3) 0.010(2) 0.007(2) 0.009(2)
N2 0.037(4) 0.023(3) 0.021(3) 0.007(2) 0.003(3) 0.017(3)
N3 0.027(3) 0.017(3) 0.021(3) 0.005(2) 0.003(2) 0.012(2)
N4 0.033(3) 0.019(3) 0.019(3) 0.007(2) 0.005(2) 0.012(2)
C1 0.032(4) 0.019(3) 0.024(4) 0.010(3) 0.009(3) 0.011(3)
C2 0.051(5) 0.026(4) 0.027(4) 0.012(3) 0.016(4) 0.022(3)
C3 0.045(4) 0.027(4) 0.028(4) 0.011(3) 0.017(3) 0.019(3)
C4 0.023(4) 0.028(3) 0.029(4) 0.011(3) 0.002(3) 0.011(3)
C5 0.032(4) 0.026(3) 0.029(4) 0.011(3) 0.001(3) 0.015(3)
C6 0.038(4) 0.017(3) 0.022(4) 0.009(3) 0.006(3) 0.013(3)
C7 0.028(4) 0.023(3) 0.022(3) 0.009(3) 0.005(3) 0.010(3)
C8 0.054(5) 0.037(4) 0.033(4) 0.008(4) 0.001(4) 0.030(4)
C9 0.066(6) 0.063(6) 0.036(5) 0.011(4) -0.003(4) 0.042(5)
C10 0.051(6) 0.040(5) 0.060(6) 0.015(4) -0.005(5) 0.027(4)
C11 0.055(6) 0.044(5) 0.040(5) 0.012(4) 0.010(4) 0.034(4)
C12 0.034(4) 0.019(3) 0.020(3) 0.008(3) 0.002(3) 0.013(3)
C13 0.035(4) 0.023(3) 0.019(4) 0.008(3) 0.001(3) 0.007(3)
C14 0.033(4) 0.025(3) 0.020(3) 0.002(3) 0.002(3) 0.003(3)
C15 0.032(4) 0.024(3) 0.024(4) 0.001(3) 0.010(3) 0.011(3)
C16 0.035(4) 0.018(3) 0.033(4) 0.011(3) 0.003(3) 0.010(3)
C17 0.031(4) 0.024(3) 0.037(4) 0.009(3) 0.011(3) 0.010(3)
C18 0.034(4) 0.027(4) 0.034(4) 0.012(3) 0.004(3) 0.016(3)
C19 0.038(4) 0.028(4) 0.026(4) 0.010(3) 0.001(3) 0.015(3)
C20 0.022(3) 0.016(3) 0.022(3) 0.005(3) 0.001(3) 0.006(2)
C21 0.038(4) 0.019(3) 0.019(3) 0.003(3) 0.003(3) 0.010(3)
C22 0.043(4) 0.027(4) 0.020(4) 0.006(3) 0.006(3) 0.010(3)
C23 0.040(4) 0.034(4) 0.026(4) 0.001(3) 0.010(3) 0.001(3)
C24 0.030(4) 0.029(4) 0.035(4) 0.007(3) 0.009(3) 0.010(3)
C25 0.025(4) 0.027(3) 0.026(4) 0.007(3) 0.005(3) 0.014(3)
C26 0.035(4) 0.024(3) 0.021(3) 0.010(3) 0.009(3) 0.017(3)
C27 0.048(5) 0.035(4) 0.034(5) 0.011(4) -0.007(4) 0.011(4)
C28 0.040(5) 0.053(5) 0.029(4) 0.010(4) -0.014(4) 0.012(4)
C29 0.046(5) 0.041(5) 0.048(5) 0.003(4) -0.023(4) 0.006(4)
C30 0.042(5) 0.037(4) 0.036(5) 0.001(4) -0.004(4) 0.009(4)
C31 0.030(4) 0.020(3) 0.015(3) 0.006(3) 0.001(3) 0.008(3)
C32 0.034(4) 0.018(3) 0.023(3) 0.008(3) 0.006(3) 0.011(3)
C33 0.049(5) 0.025(4) 0.022(4) 0.009(3) 0.010(3) 0.017(3)
C34 0.049(5) 0.025(3) 0.026(4) 0.010(3) 0.018(4) 0.017(3)
C35 0.039(4) 0.028(4) 0.033(4) 0.015(3) 0.016(3) 0.013(3)
C36 0.036(4) 0.020(3) 0.033(4) 0.005(3) 0.008(3) 0.016(3)
C37 0.039(4) 0.016(3) 0.022(3) 0.007(3) 0.012(3) 0.007(3)
C38 0.041(5) 0.022(3) 0.042(5) 0.008(3) 0.004(4) 0.009(3)
C39 0.040(4) 0.022(3) 0.038(4) 0.014(3) -0.004(3) -0.002(3)
C40 0.044(5) 0.024(4) 0.033(4) 0.008(3) 0.009(4) 0.017(3)
O3 0.054(4) 0.039(3) 0.073(4) 0.028(3) 0.001(3) 0.012(3)
O4 0.046(3) 0.037(3) 0.038(3) 0.012(2) 0.011(3) 0.026(3)
O5 0.042(3) 0.050(3) 0.034(3) 0.007(3) 0.004(3) 0.018(3)
N5 0.038(4) 0.033(4) 0.045(4) 0.016(3) -0.007(3) 0.010(3)
O6 0.061(4) 0.046(4) 0.060(4) 0.015(3) 0.003(3) 0.017(3)
C41 0.081(8) 0.050(5) 0.043(5) -0.001(5) -0.004(5) 0.025(5)

loop_
_atom_type_symbol
_atom_type_description
_atom_type_scat_dispersion_real
_atom_type_scat_dispersion_imag
_atom_type_scat_source
Br Br -0.9338 1.0006 'International Tables Vol C Tables 4.2.6.8 and 6.1.1.4'
C C 0.0137 0.0067 'International Tables Vol C Tables 4.2.6.8 and 6.1.1.4'
Fe Fe -0.2673 2.5550 'International Tables Vol C Tables 4.2.6.8 and 6.1.1.4'
N N 0.0241 0.0134 'International Tables Vol C Tables 4.2.6.8 and 6.1.1.4'
O O 0.0389 0.0241 'International Tables Vol C Tables 4.2.6.8 and 6.1.1.4'
H H 0.0000 0.0000 'International Tables Vol C Tables 4.2.6.8 and 6.1.1.4'

loop_
_geom_angle_atom_site_label_1
_geom_angle_atom_site_label_2
_geom_angle_atom_site_label_3
_geom_angle
_geom_angle_site_symmetry_1
_geom_angle_site_symmetry_3
_geom_angle_publ_flag
O1 Fe1 O2 92.0(2) . . ?
O1 Fe1 N1 93.6(2) . . ?
O1 Fe1 N2 176.4(2) . . ?
O1 Fe1 N3 89.9(2) . . ?
O1 Fe1 N4 89.4(2) . . ?
O2 Fe1 N1 88.6(2) . . ?
O2 Fe1 N2 90.0(2) . . ?
O2 Fe1 N3 176.9(2) . . ?
O2 Fe1 N4 93.6(2) . . ?
N1 Fe1 N2 83.5(2) . . ?
N1 Fe1 N3 93.8(2) . . ?
N3 Fe1 N2 88.3(2) . . ?
N4 Fe1 N1 176.3(2) . . ?
N4 Fe1 N2 93.5(2) . . ?
N4 Fe1 N3 83.9(2) . . ?
C21 O1 Fe1 127.6(5) . . ?
C1 O2 Fe1 127.4(4) . . ?
C31 N1 Fe1 125.2(5) . . ?
C31 N1 C32 121.6(6) . . ?
C32 N1 Fe1 113.1(4) . . ?
C37 N2 Fe1 113.8(5) . . ?
C40 N2 Fe1 127.7(5) . . ?
C40 N2 C37 118.6(7) . . ?
C19 N3 Fe1 129.4(5) . . ?
C19 N3 C20 118.6(6) . . ?
C20 N3 Fe1 112.0(4) . . ?
C7 N4 Fe1 125.8(5) . . ?
C7 N4 C12 120.1(6) . . ?
C12 N4 Fe1 113.9(4) . . ?
O2 C1 C2 116.0(6) . . ?
O2 C1 C6 125.0(6) . . ?
C6 C1 C2 119.0(6) . . ?
C1 C2 H2 119.3 . . ?
C3 C2 C1 121.4(7) . . ?
C3 C2 H2 119.3 . . ?
C2 C3 H3 118.7 . . ?
C2 C3 C4 122.6(7) . . ?
C4 C3 H3 118.7 . . ?
C5 C4 C3 117.5(6) . . ?
C11 C4 C3 121.8(7) . . ?
C11 C4 C5 120.6(7) . . ?
C4 C5 C6 120.6(6) . . ?
C4 C5 C8 117.3(6) . . ?
C8 C5 C6 122.0(6) . . ?
C1 C6 C5 118.6(6) . . ?
C7 C6 C1 122.1(6) . . ?
C7 C6 C5 119.1(6) . . ?
N4 C7 C6 125.6(6) . . ?
N4 C7 H7 117.2 . . ?
C6 C7 H7 117.2 . . ?
C5 C8 H8 119.1 . . ?
C9 C8 C5 121.7(8) . . ?
C9 C8 H8 119.1 . . ?
C8 C9 H9 120.1 . . ?
C8 C9 C10 119.8(8) . . ?
C10 C9 H9 120.1 . . ?
C9 C10 H10 120.2 . . ?
C11 C10 C9 119.6(8) . . ?
C11 C10 H10 120.2 . . ?
C4 C11 H11 119.6 . . ?
C10 C11 C4 120.9(8) . . ?
C10 C11 H11 119.6 . . ?
N4 C12 C20 113.4(6) . . ?
C13 C12 N4 127.7(6) . . ?
C13 C12 C20 118.9(6) . . ?
C12 C13 H13 120.0 . . ?
C12 C13 C14 120.1(7) . . ?
C14 C13 H13 120.0 . . ?
C13 C14 H14 119.2 . . ?
C15 C14 C13 121.6(7) . . ?
C15 C14 H14 119.2 . . ?
C14 C15 Br2 119.8(5) . . ?
C14 C15 C16 120.8(6) . . ?
C16 C15 Br2 119.4(5) . . ?
C15 C16 C17 125.9(7) . . ?
C20 C16 C15 117.2(6) . . ?
C20 C16 C17 116.8(7) . . ?
C16 C17 H17 120.1 . . ?
C18 C17 C16 119.9(7) . . ?
C18 C17 H17 120.1 . . ?
C17 C18 H18 120.1 . . ?
C17 C18 C19 119.8(7) . . ?
C19 C18 H18 120.1 . . ?
N3 C19 C18 122.9(7) . . ?
N3 C19 H19 118.5 . . ?
C18 C19 H19 118.5 . . ?
N3 C20 C12 116.6(6) . . ?
N3 C20 C16 122.0(6) . . ?
C16 C20 C12 121.4(6) . . ?
O1 C21 C22 115.2(6) . . ?
O1 C21 C26 125.6(7) . . ?
C26 C21 C22 119.1(7) . . ?
C21 C22 H22 120.1 . . ?
C23 C22 C21 119.9(7) . . ?
C23 C22 H22 120.1 . . ?
C22 C23 H23 118.8 . . ?
C22 C23 C24 122.4(8) . . ?
C24 C23 H23 118.8 . . ?
C23 C24 C30 119.5(8) . . ?
C25 C24 C23 119.8(7) . . ?
C25 C24 C30 120.6(8) . . ?
C24 C25 C26 119.7(7) . . ?
C24 C25 C27 118.2(7) . . ?
C27 C25 C26 122.1(7) . . ?
C21 C26 C25 119.0(7) . . ?
C31 C26 C21 121.2(7) . . ?
C31 C26 C25 119.8(7) . . ?
C25 C27 H27 119.3 . . ?
C28 C27 C25 121.4(8) . . ?
C28 C27 H27 119.3 . . ?
C27 C28 H28 120.2 . . ?
C27 C28 C29 119.7(8) . . ?
C29 C28 H28 120.2 . . ?
C28 C29 H29 120.2 . . ?
C30 C29 C28 119.6(8) . . ?
C30 C29 H29 120.2 . . ?
C24 C30 H30 119.8 . . ?
C29 C30 C24 120.4(9) . . ?
C29 C30 H30 119.8 . . ?
N1 C31 C26 126.6(6) . . ?
N1 C31 H31 116.7 . . ?
C26 C31 H31 116.7 . . ?
C33 C32 N1 126.8(7) . . ?
C33 C32 C37 119.1(7) . . ?
C37 C32 N1 114.1(6) . . ?
C32 C33 H33 120.0 . . ?
C32 C33 C34 120.0(7) . . ?
C34 C33 H33 120.0 . . ?
C33 C34 H34 119.4 . . ?
C35 C34 C33 121.2(7) . . ?
C35 C34 H34 119.4 . . ?
C34 C35 Br1 120.3(6) . . ?
C34 C35 C36 120.7(7) . . ?
C36 C35 Br1 118.9(6) . . ?
C37 C36 C35 117.0(7) . . ?
C37 C36 C38 116.9(7) . . ?
C38 C36 C35 126.1(7) . . ?
N2 C37 C32 115.4(6) . . ?
N2 C37 C36 122.7(7) . . ?
C36 C37 C32 121.8(6) . . ?
C36 C38 H38 119.7 . . ?
C39 C38 C36 120.5(8) . . ?
C39 C38 H38 119.7 . . ?
C38 C39 H39 120.3 . . ?
C38 C39 C40 119.3(7) . . ?
C40 C39 H39 120.3 . . ?
N2 C40 C39 121.9(7) . . ?
N2 C40 H40 119.0 . . ?
C39 C40 H40 119.0 . . ?
O3 N5 O4 117.7(7) . . ?
O3 N5 O5 121.9(7) . . ?
O5 N5 O4 120.4(6) . . ?
C41 O6 H6 109.5 . . ?
O6 C41 H41A 109.5 . . ?
O6 C41 H41B 109.5 . . ?
O6 C41 H41C 109.5 . . ?
H41A C41 H41B 109.5 . . ?
H41A C41 H41C 109.5 . . ?
H41B C41 H41C 109.5 . . ?

loop_
_geom_bond_atom_site_label_1
_geom_bond_atom_site_label_2
_geom_bond_distance
_geom_bond_site_symmetry_2
_geom_bond_publ_flag
Br1 C35 1.879(7) . ?
Br2 C15 1.885(7) . ?
Fe1 O1 1.873(5) . ?
Fe1 O2 1.883(5) . ?
Fe1 N1 1.936(5) . ?
Fe1 N2 1.976(7) . ?
Fe1 N3 1.975(5) . ?
Fe1 N4 1.929(5) . ?
O1 C21 1.313(8) . ?
O2 C1 1.317(8) . ?
N1 C31 1.310(9) . ?
N1 C32 1.435(9) . ?
N2 C37 1.369(9) . ?
N2 C40 1.327(10) . ?
N3 C19 1.320(9) . ?
N3 C20 1.386(8) . ?
N4 C7 1.316(9) . ?
N4 C12 1.421(8) . ?
C1 C2 1.433(9) . ?
C1 C6 1.422(10) . ?
C2 H2 0.9500 . ?
C2 C3 1.349(11) . ?
C3 H3 0.9500 . ?
C3 C4 1.436(10) . ?
C4 C5 1.416(9) . ?
C4 C11 1.404(10) . ?
C5 C6 1.465(9) . ?
C5 C8 1.425(10) . ?
C6 C7 1.416(9) . ?
C7 H7 0.9500 . ?
C8 H8 0.9500 . ?
C8 C9 1.357(11) . ?
C9 H9 0.9500 . ?
C9 C10 1.440(12) . ?
C10 H10 0.9500 . ?
C10 C11 1.359(12) . ?
C11 H11 0.9500 . ?
C12 C13 1.366(9) . ?
C12 C20 1.426(9) . ?
C13 H13 0.9500 . ?
C13 C14 1.410(10) . ?
C14 H14 0.9500 . ?
C14 C15 1.359(10) . ?
C15 C16 1.418(10) . ?
C16 C17 1.433(10) . ?
C16 C20 1.414(10) . ?
C17 H17 0.9500 . ?
C17 C18 1.354(10) . ?
C18 H18 0.9500 . ?
C18 C19 1.404(10) . ?
C19 H19 0.9500 . ?
C21 C22 1.441(10) . ?
C21 C26 1.420(10) . ?
C22 H22 0.9500 . ?
C22 C23 1.365(11) . ?
C23 H23 0.9500 . ?
C23 C24 1.407(12) . ?
C24 C25 1.387(10) . ?
C24 C30 1.430(11) . ?
C25 C26 1.463(10) . ?
C25 C27 1.404(11) . ?
C26 C31 1.414(10) . ?
C27 H27 0.9500 . ?
C27 C28 1.399(11) . ?
C28 H28 0.9500 . ?
C28 C29 1.410(14) . ?
C29 H29 0.9500 . ?
C29 C30 1.369(13) . ?
C30 H30 0.9500 . ?
C31 H31 0.9500 . ?
C32 C33 1.377(10) . ?
C32 C37 1.432(10) . ?
C33 H33 0.9500 . ?
C33 C34 1.398(11) . ?
C34 H34 0.9500 . ?
C34 C35 1.388(11) . ?
C35 C36 1.425(10) . ?
C36 C37 1.403(10) . ?
C36 C38 1.413(11) . ?
C38 H38 0.9500 . ?
C38 C39 1.347(11) . ?
C39 H39 0.9500 . ?
C39 C40 1.423(11) . ?
C40 H40 0.9500 . ?
O3 N5 1.246(8) . ?
O4 N5 1.265(8) . ?
O5 N5 1.264(9) . ?
O6 H6 0.8400 . ?
O6 C41 1.418(12) . ?
C41 H41A 0.9800 . ?
C41 H41B 0.9800 . ?
C41 H41C 0.9800 . ?

loop_
_geom_torsion_atom_site_label_1
_geom_torsion_atom_site_label_2
_geom_torsion_atom_site_label_3
_geom_torsion_atom_site_label_4
_geom_torsion
_geom_torsion_site_symmetry_1
_geom_torsion_site_symmetry_2
_geom_torsion_site_symmetry_3
_geom_torsion_site_symmetry_4
_geom_torsion_publ_flag
Br1 C35 C36 C37 -176.8(5) . . . . ?
Br1 C35 C36 C38 1.8(10) . . . . ?
Br2 C15 C16 C17 -0.7(10) . . . . ?
Br2 C15 C16 C20 -178.7(5) . . . . ?
Fe1 O1 C21 C22 -177.9(4) . . . . ?
Fe1 O1 C21 C26 1.2(10) . . . . ?
Fe1 O2 C1 C2 -179.1(5) . . . . ?
Fe1 O2 C1 C6 -1.0(10) . . . . ?
Fe1 N1 C31 C26 1.1(10) . . . . ?
Fe1 N1 C32 C33 -179.5(6) . . . . ?
Fe1 N1 C32 C37 1.9(7) . . . . ?
Fe1 N2 C37 C32 -3.4(8) . . . . ?
Fe1 N2 C37 C36 179.1(5) . . . . ?
Fe1 N2 C40 C39 -177.3(5) . . . . ?
Fe1 N3 C19 C18 -176.8(6) . . . . ?
Fe1 N3 C20 C12 -2.1(7) . . . . ?
Fe1 N3 C20 C16 177.3(5) . . . . ?
Fe1 N4 C7 C6 2.2(10) . . . . ?
Fe1 N4 C12 C13 -179.5(6) . . . . ?
Fe1 N4 C12 C20 3.1(7) . . . . ?
O1 Fe1 O2 C1 95.2(6) . . . . ?
O1 C21 C22 C23 -178.8(7) . . . . ?
O1 C21 C26 C25 178.7(6) . . . . ?
O1 C21 C26 C31 -5.2(11) . . . . ?
O2 Fe1 O1 C21 91.4(6) . . . . ?
O2 C1 C2 C3 -178.0(7) . . . . ?
O2 C1 C6 C5 177.5(7) . . . . ?
O2 C1 C6 C7 -5.5(11) . . . . ?
N1 Fe1 O1 C21 2.7(6) . . . . ?
N1 Fe1 O2 C1 -171.2(6) . . . . ?
N1 C32 C33 C34 -177.4(6) . . . . ?
N1 C32 C37 N2 1.0(9) . . . . ?
N1 C32 C37 C36 178.5(6) . . . . ?
N2 Fe1 O2 C1 -87.7(6) . . . . ?
N3 Fe1 O1 C21 -91.1(6) . . . . ?
N4 Fe1 O1 C21 -175.0(6) . . . . ?
N4 Fe1 O2 C1 5.7(6) . . . . ?
N4 C12 C13 C14 -178.0(7) . . . . ?
N4 C12 C20 N3 -0.6(9) . . . . ?
N4 C12 C20 C16 180.0(6) . . . . ?
C1 C2 C3 C4 0.4(12) . . . . ?
C1 C6 C7 N4 4.8(11) . . . . ?
C2 C1 C6 C5 -4.4(10) . . . . ?
C2 C1 C6 C7 172.5(7) . . . . ?
C2 C3 C4 C5 -3.8(11) . . . . ?
C2 C3 C4 C11 178.8(8) . . . . ?
C3 C4 C5 C6 3.0(10) . . . . ?
C3 C4 C5 C8 -176.8(7) . . . . ?
C3 C4 C11 C10 177.7(8) . . . . ?
C4 C5 C6 C1 1.0(10) . . . . ?
C4 C5 C6 C7 -176.0(7) . . . . ?
C4 C5 C8 C9 0.6(13) . . . . ?
C5 C4 C11 C10 0.4(13) . . . . ?
C5 C6 C7 N4 -178.3(7) . . . . ?
C5 C8 C9 C10 -2.6(15) . . . . ?
C6 C1 C2 C3 3.8(11) . . . . ?
C6 C5 C8 C9 -179.3(9) . . . . ?
C7 N4 C12 C13 5.1(11) . . . . ?
C7 N4 C12 C20 -172.4(6) . . . . ?
C8 C5 C6 C1 -179.2(7) . . . . ?
C8 C5 C6 C7 3.8(11) . . . . ?
C8 C9 C10 C11 3.6(16) . . . . ?
C9 C10 C11 C4 -2.5(15) . . . . ?
C11 C4 C5 C6 -179.5(7) . . . . ?
C11 C4 C5 C8 0.6(11) . . . . ?
C12 N4 C7 C6 177.1(7) . . . . ?
C12 C13 C14 C15 -1.3(11) . . . . ?
C13 C12 C20 N3 -178.3(6) . . . . ?
C13 C12 C20 C16 2.3(10) . . . . ?
C13 C14 C15 Br2 -179.6(5) . . . . ?
C13 C14 C15 C16 1.6(11) . . . . ?
C14 C15 C16 C17 178.1(7) . . . . ?
C14 C15 C16 C20 0.0(10) . . . . ?
C15 C16 C17 C18 -178.5(7) . . . . ?
C15 C16 C20 N3 178.6(6) . . . . ?
C15 C16 C20 C12 -2.0(10) . . . . ?
C16 C17 C18 C19 0.5(11) . . . . ?
C17 C16 C20 N3 0.4(10) . . . . ?
C17 C16 C20 C12 179.8(6) . . . . ?
C17 C18 C19 N3 -0.5(12) . . . . ?
C19 N3 C20 C12 -179.8(6) . . . . ?
C19 N3 C20 C16 -0.4(10) . . . . ?
C20 N3 C19 C18 0.5(11) . . . . ?
C20 C12 C13 C14 -0.7(10) . . . . ?
C20 C16 C17 C18 -0.4(10) . . . . ?
C21 C22 C23 C24 0.3(12) . . . . ?
C21 C26 C31 N1 3.9(11) . . . . ?
C22 C21 C26 C25 -2.2(9) . . . . ?
C22 C21 C26 C31 173.8(6) . . . . ?
C22 C23 C24 C25 -2.4(12) . . . . ?
C22 C23 C24 C30 179.3(7) . . . . ?
C23 C24 C25 C26 2.1(10) . . . . ?
C23 C24 C25 C27 -175.8(7) . . . . ?
C23 C24 C30 C29 177.7(8) . . . . ?
C24 C25 C26 C21 0.2(10) . . . . ?
C24 C25 C26 C31 -175.9(6) . . . . ?
C24 C25 C27 C28 -3.4(12) . . . . ?
C25 C24 C30 C29 -0.6(12) . . . . ?
C25 C26 C31 N1 180.0(6) . . . . ?
C25 C27 C28 C29 2.4(13) . . . . ?
C26 C21 C22 C23 2.0(10) . . . . ?
C26 C25 C27 C28 178.7(7) . . . . ?
C27 C25 C26 C21 178.0(7) . . . . ?
C27 C25 C26 C31 1.9(10) . . . . ?
C27 C28 C29 C30 -0.4(14) . . . . ?
C28 C29 C30 C24 -0.5(13) . . . . ?
C30 C24 C25 C26 -179.6(7) . . . . ?
C30 C24 C25 C27 2.5(11) . . . . ?
C31 N1 C32 C33 3.3(10) . . . . ?
C31 N1 C32 C37 -175.2(6) . . . . ?
C32 N1 C31 C26 177.9(6) . . . . ?
C32 C33 C34 C35 -1.1(11) . . . . ?
C33 C32 C37 N2 -177.7(6) . . . . ?
C33 C32 C37 C36 -0.2(10) . . . . ?
C33 C34 C35 Br1 177.7(5) . . . . ?
C33 C34 C35 C36 0.1(11) . . . . ?
C34 C35 C36 C37 0.8(10) . . . . ?
C34 C35 C36 C38 179.4(7) . . . . ?
C35 C36 C37 N2 176.6(6) . . . . ?
C35 C36 C37 C32 -0.8(10) . . . . ?
C35 C36 C38 C39 -176.0(7) . . . . ?
C36 C38 C39 C40 -1.1(12) . . . . ?
C37 N2 C40 C39 1.6(10) . . . . ?
C37 C32 C33 C34 1.1(10) . . . . ?
C37 C36 C38 C39 2.6(11) . . . . ?
C38 C36 C37 N2 -2.1(11) . . . . ?
C38 C36 C37 C32 -179.5(6) . . . . ?
C38 C39 C40 N2 -1.1(12) . . . . ?
C40 N2 C37 C32 177.6(6) . . . . ?
C40 N2 C37 C36 0.0(10) . . . . ?

loop_
_twin_individual_id
_twin_individual_mass_fraction_refined
1 0.589(3)
2 0.411(3)
